data_4030269
loop_
_publ_author_name
'Pivan, J. Y.'
'Guerin, R.'
'Pena, O.'
'Padiou, J.'
'El Ghadraoui, E. H.'
'Rafiq, M.'

_publ_section_title
;
 New quaternary lanthanoid transition metal arsenides with Ho5Ni19P12-type
 derivative structure
;
_journal_name_full 'European Journal of Solid State and Inorganic Chemistry'
_journal_page_first 617
_journal_page_last 631
_journal_volume 27
_journal_year 1990
_chemical_formula_sum 'As12 Er5 Ni16 Zr3'
_chemical_formula_weight 2948.04
_space_group_IT_number 189
_symmetry_cell_setting hexagonal
_symmetry_Int_Tables_number 189
_symmetry_space_group_name_Hall 'P -6 -2'
_symmetry_space_group_name_H-M 'P -6 2 m'
_cell_angle_alpha 90
_cell_angle_beta 90
_cell_angle_gamma 120
_cell_formula_units_Z 1
_cell_length_a 12.651(1)
_cell_length_b 12.651(1)
_cell_length_c 3.820(1)
_cell_volume 529.47(15)
_diffrn_ambient_temperature 293
_diffrn_radiation_probe x-ray
_diffrn_radiation_type MoK\a
_diffrn_radiation_wavelength 0.71069
_exptl_absorpt_coefficient_mu 53.387
_exptl_crystal_density_diffrn 9.246
_exptl_crystal_F_000 1304
_refine_ls_number_parameters 23
_refine_ls_number_reflns 464
_refine_ls_R_factor_gt 0.049
_refine_ls_wR_factor_gt 0.057
_cod_data_source_file EJSSIC-1990-27-617-631-2.cif
_cod_data_source_block Er5Zr3Ni16As12
_cod_original_cell_volume 529.47(19)
_cod_database_code 4030269

loop_
_symmetry_equiv_pos_site_id
_symmetry_equiv_pos_as_xyz
1 x,y,z
2 -x+y,-x,-z
3 -y,x-y,z
4 x,y,-z
5 -x+y,-x,z
6 -y,x-y,-z
7 y,x,z
8 x-y,-y,-z
9 -x,-x+y,z
10 y,x,-z
11 x-y,-y,z
12 -x,-x+y,-z

loop_
_atom_site_label
_atom_site_type_symbol
_atom_site_thermal_displace_type
_atom_site_fract_x
_atom_site_fract_y
_atom_site_fract_z
_atom_site_occupancy
_atom_site_U_iso_or_equiv
Er1 Er Uiso 0.8198(2) 0.00000 0.50000 1.000 0.0113(3)
Er2 Er Uiso 0.33333 0.66667 0.00000 1.000 0.0055(3)
Zr Zr Uiso 0.4365(3) 0.00000 0.00000 1.000 0.0032(3)
As1 As Uiso 0.5179(2) 0.6906(2) 0.50000 1.000 0.0025(5)
As2 As Uiso 0.6471(3) 0.00000 0.00000 1.000 0.0015(5)
As3 As Uiso 0.1773(2) 0.00000 0.00000 1.000 0.0033(5)
Ni1 Ni Uiso 0.8792(3) 0.5190(3) 0.50000 1.000 0.0024(5)
Ni2 Ni Uiso 0.8178(2) 0.1912(3) 0.00000 1.000 0.0023(4)
Ni3 Ni Uiso 0.2755(5) 0.00000 0.50000 1.000 0.0104(10)
Ni4 Ni Uiso 0.00000 0.00000 0.00000 1.000 0.0076(11)

loop_
_atom_type_symbol
_atom_type_description
_atom_type_scat_dispersion_real
_atom_type_scat_dispersion_imag
_atom_type_scat_source
As As 0.0499 2.0058 ' International Tables Vol C Tables 4.2.6.8 and 6.1.1.4'
Er Er -0.2586 4.9576 ' International Tables Vol C Tables 4.2.6.8 and 6.1.1.4'
Ni Ni 0.3393 1.1124 ' International Tables Vol C Tables 4.2.6.8 and 6.1.1.4'
Zr Zr -2.9673 0.5597 ' International Tables Vol C Tables 4.2.6.8 and 6.1.1.4'

loop_
_geom_angle_atom_site_label_1
_geom_angle_atom_site_label_2
_geom_angle_atom_site_label_3
_geom_angle
_geom_angle_site_symmetry_1
_geom_angle_site_symmetry_3
_geom_angle_publ_flag
As2 Er1 Ni2 44.99(6) . . yes
As2 Er1 As2 82.32(10) . 1_556 yes
As2 Er1 Ni2 96.08(9) . 1_556 yes
As2 Er1 Ni4 98.88(5) . 1_655 yes
As2 Er1 Ni4 178.80(8) . 1_656 yes
As2 Er1 As3 82.53(6) . 2_655 yes
As2 Er1 As3 135.99(7) . 2_656 yes
As2 Er1 Ni3 97.58(10) . 2_656 yes
As2 Er1 As3 82.53(4) . 3_655 yes
As2 Er1 Ni3 97.58(6) . 3_655 yes
As2 Er1 As3 135.99(6) . 3_656 yes
As2 Er1 Ni2 96.08(9) 1_556 . yes
Ni2 Er1 Ni2 76.30(6) . 1_556 yes
Ni2 Er1 Ni4 84.80(5) . 1_655 yes
Ni2 Er1 Ni4 134.65(7) . 1_656 yes
As3 Er1 Ni2 101.67(5) 2_655 . yes
As3 Er1 Ni2 177.95(5) 2_656 . yes
Ni2 Er1 Ni3 137.47(7) . 2_656 yes
As3 Er1 Ni2 46.62(6) 3_655 . yes
Ni2 Er1 Ni3 53.34(7) . 3_655 yes
As3 Er1 Ni2 96.33(6) 3_656 . yes
As2 Er1 Ni2 44.99(6) 1_556 1_556 yes
As2 Er1 Ni4 178.80(8) 1_556 1_655 yes
As2 Er1 Ni4 98.88(5) 1_556 1_656 yes
As2 Er1 As3 135.99(7) 1_556 2_655 yes
As2 Er1 As3 82.53(6) 1_556 2_656 yes
As2 Er1 Ni3 97.58(10) 1_556 2_656 yes
As2 Er1 As3 135.99(6) 1_556 3_655 yes
As2 Er1 Ni3 97.58(6) 1_556 3_655 yes
As2 Er1 As3 82.53(4) 1_556 3_656 yes
Ni2 Er1 Ni4 134.65(7) 1_556 1_655 yes
Ni2 Er1 Ni4 84.80(5) 1_556 1_656 yes
As3 Er1 Ni2 177.95(5) 2_655 1_556 yes
As3 Er1 Ni2 101.67(5) 2_656 1_556 yes
Ni2 Er1 Ni3 137.47(7) 1_556 2_656 yes
As3 Er1 Ni2 96.33(6) 3_655 1_556 yes
Ni2 Er1 Ni3 53.34(7) 1_556 3_655 yes
As3 Er1 Ni2 46.62(6) 3_656 1_556 yes
Ni4 Er1 Ni4 79.91(6) 1_655 1_656 yes
As3 Er1 Ni4 44.42(5) 2_655 1_655 yes
As3 Er1 Ni4 96.57(8) 2_656 1_655 yes
Ni3 Er1 Ni4 82.28(11) 2_656 1_655 yes
As3 Er1 Ni4 44.42(4) 3_655 1_655 yes
Ni3 Er1 Ni4 82.28(6) 3_655 1_655 yes
As3 Er1 Ni4 96.57(7) 3_656 1_655 yes
As3 Er1 Ni4 96.57(8) 2_655 1_656 yes
As3 Er1 Ni4 44.42(5) 2_656 1_656 yes
Ni3 Er1 Ni4 82.28(11) 2_656 1_656 yes
As3 Er1 Ni4 96.57(7) 3_655 1_656 yes
Ni3 Er1 Ni4 82.28(6) 3_655 1_656 yes
As3 Er1 Ni4 44.42(4) 3_656 1_656 yes
As3 Er1 As3 80.37(5) 2_655 2_656 yes
As3 Er1 Ni3 44.39(6) 2_655 2_656 yes
As3 Er1 As3 82.02(6) 2_655 3_655 yes
As3 Er1 Ni3 125.28(8) 2_655 3_655 yes
As3 Er1 As3 133.94(11) 2_655 3_656 yes
As3 Er1 Ni3 44.39(6) 2_656 2_656 yes
As3 Er1 As3 133.94(11) 2_656 3_655 yes
As3 Er1 Ni3 125.28(8) 2_656 3_655 yes
As3 Er1 As3 82.02(6) 2_656 3_656 yes
As3 Er1 Ni3 125.28(10) 3_655 2_656 yes
Ni3 Er1 Ni3 159.82(17) 2_656 3_655 yes
As3 Er1 Ni3 125.28(10) 3_656 2_656 yes
As3 Er1 Ni3 44.39(4) 3_655 3_655 yes
As3 Er1 As3 80.37(5) 3_655 3_656 yes
As3 Er1 Ni3 44.39(4) 3_656 3_655 yes
As1 Er2 As1 81.95(5) . 1_554 yes
As1 Er2 As1 135.64(8) . 2_565 yes
As1 Er2 As1 81.67(7) . 2_566 yes
As1 Er2 As1 135.64(7) . 3_664 yes
As1 Er2 As1 81.67(7) . 3_665 yes
As1 Er2 As1 81.67(7) 1_554 2_565 yes
As1 Er2 As1 135.64(8) 1_554 2_566 yes
As1 Er2 As1 81.67(7) 1_554 3_664 yes
As1 Er2 As1 135.64(7) 1_554 3_665 yes
As1 Er2 As1 81.95(5) 2_565 2_566 yes
As1 Er2 As1 81.67(7) 2_565 3_664 yes
As1 Er2 As1 135.64(10) 2_565 3_665 yes
As1 Er2 As1 135.64(10) 2_566 3_664 yes
As1 Er2 As1 81.67(7) 2_566 3_665 yes
As1 Er2 As1 81.95(6) 3_664 3_665 yes
As2 Zr Ni3 136.84(10) . . yes
As2 Zr Ni3 136.84(10) . 1_554 yes
As2 Zr Ni1 52.12(10) . 2_665 yes
As2 Zr Ni2 134.34(10) . 2_665 yes
As2 Zr Ni1 52.12(10) . 2_666 yes
As1 Zr As2 100.86(10) 3_654 . yes
As1 Zr As2 100.86(10) 3_655 . yes
Ni3 Zr Ni3 86.32(16) . 1_554 yes
Ni1 Zr Ni3 153.09(8) 2_665 . yes
Ni2 Zr Ni3 59.35(9) 2_665 . yes
Ni1 Zr Ni3 90.24(11) 2_666 . yes
As1 Zr Ni3 109.87(13) 3_654 . yes
As1 Zr Ni3 52.08(8) 3_655 . yes
Ni1 Zr Ni3 90.24(11) 2_665 1_554 yes
Ni2 Zr Ni3 59.35(9) 2_665 1_554 yes
Ni1 Zr Ni3 153.09(8) 2_666 1_554 yes
As1 Zr Ni3 52.08(8) 3_654 1_554 yes
As1 Zr Ni3 109.87(13) 3_655 1_554 yes
Ni1 Zr Ni2 96.18(10) 2_665 2_665 yes
Ni1 Zr Ni1 80.89(12) 2_665 2_666 yes
As1 Zr Ni1 88.49(8) 3_654 2_665 yes
As1 Zr Ni1 151.52(17) 3_655 2_665 yes
Ni1 Zr Ni2 96.18(10) 2_666 2_665 yes
As1 Zr Ni2 111.27(13) 3_654 2_665 yes
As1 Zr Ni2 111.27(13) 3_655 2_665 yes
As1 Zr Ni1 151.52(17) 3_654 2_666 yes
As1 Zr Ni1 88.49(8) 3_655 2_666 yes
As1 Zr As1 88.49(7) 3_654 3_655 yes
Er2 As1 Er2 81.95(7) . 1_556 yes
Er2 As1 Zr 82.81(8) . 2_665 yes
Er2 As1 Zr 142.17(12) . 2_666 yes
Er2 As1 Ni3 138.99(4) . 2_666 yes
Er2 As1 Zr 142.17(12) 1_556 2_665 yes
Er2 As1 Zr 82.81(8) 1_556 2_666 yes
Er2 As1 Ni3 138.99(4) 1_556 2_666 yes
Zr As1 Zr 88.49(11) 2_665 2_666 yes
Zr As1 Ni3 65.12(13) 2_665 2_666 yes
Zr As1 Ni3 65.12(13) 2_666 2_666 yes
Er1 As2 Zr 138.84(6) . . yes
Er1 As2 Ni2 71.88(10) . . yes
Er1 As2 Er1 82.32(11) . 1_554 yes
Er1 As2 Ni1 140.17(14) . 2_665 yes
Er1 As2 Ni1 75.69(12) . 2_666 yes
Zr As2 Ni2 114.40(12) . . yes
Er1 As2 Zr 138.84(6) 1_554 . yes
Zr As2 Ni1 69.77(14) . 2_665 yes
Zr As2 Ni1 69.77(14) . 2_666 yes
Er1 As2 Ni2 71.88(10) 1_554 . yes
Ni1 As2 Ni2 69.89(10) 2_665 . yes
Ni1 As2 Ni2 69.89(10) 2_666 . yes
Er1 As2 Ni1 75.69(12) 1_554 2_665 yes
Er1 As2 Ni1 140.17(14) 1_554 2_666 yes
Ni1 As2 Ni1 100.93(13) 2_665 2_666 yes
Ni3 As3 Ni4 123.04(14) . . yes
Ni3 As3 Ni3 113.9(2) . 1_554 yes
Er1 As3 Ni3 138.08(5) 2_665 . yes
Ni2 As3 Ni3 72.42(10) 2_665 . yes
Er1 As3 Ni3 70.26(10) 2_666 . yes
Er1 As3 Ni3 138.08(4) 3_544 . yes
Er1 As3 Ni3 70.26(10) 3_545 . yes
Ni3 As3 Ni4 123.04(14) 1_554 . yes
Er1 As3 Ni4 68.12(7) 2_665 . yes
Ni2 As3 Ni4 123.64(12) 2_665 . yes
Er1 As3 Ni4 68.12(7) 2_666 . yes
Er1 As3 Ni4 68.12(5) 3_544 . yes
Er1 As3 Ni4 68.12(5) 3_545 . yes
Er1 As3 Ni3 70.26(10) 2_665 1_554 yes
Ni2 As3 Ni3 72.42(10) 2_665 1_554 yes
Er1 As3 Ni3 138.08(5) 2_666 1_554 yes
Er1 As3 Ni3 70.26(10) 3_544 1_554 yes
Er1 As3 Ni3 138.08(4) 3_545 1_554 yes
Er1 As3 Ni2 69.59(9) 2_665 2_665 yes
Er1 As3 Er1 80.37(5) 2_665 2_666 yes
Er1 As3 Er1 83.66(6) 2_665 3_544 yes
Er1 As3 Er1 136.24(11) 2_665 3_545 yes
Er1 As3 Ni2 69.59(9) 2_666 2_665 yes
Er1 As3 Ni2 139.61(4) 3_544 2_665 yes
Er1 As3 Ni2 139.61(4) 3_545 2_665 yes
Er1 As3 Er1 136.24(11) 2_666 3_544 yes
Er1 As3 Er1 83.66(6) 2_666 3_545 yes
Er1 As3 Er1 80.37(5) 3_544 3_545 yes
Zr Ni1 As2 58.12(10) 3_655 3_655 yes
Zr Ni1 Zr 80.89(11) 3_655 3_656 yes
Zr Ni1 As2 118.19(16) 3_655 3_656 yes
Zr Ni1 As2 118.19(16) 3_656 3_655 yes
As2 Ni1 As2 100.93(15) 3_655 3_656 yes
Zr Ni1 As2 58.12(10) 3_656 3_656 yes
Er1 Ni2 As2 63.13(10) . . yes
Er1 Ni2 Er1 76.30(8) . 1_554 yes
Er1 Ni2 Zr 122.99(9) . 3_655 yes
Er1 Ni2 As3 63.80(9) . 3_655 yes
Er1 Ni2 As2 63.13(10) 1_554 . yes
Zr Ni2 As2 171.26(17) 3_655 . yes
As2 Ni2 As3 110.76(16) . 3_655 yes
Er1 Ni2 Zr 122.99(9) 1_554 3_655 yes
Er1 Ni2 As3 63.80(9) 1_554 3_655 yes
Zr Ni2 As3 77.98(11) 3_655 3_655 yes
Zr Ni3 As3 79.88(9) . . yes
Zr Ni3 Zr 86.32(19) . 1_556 yes
Zr Ni3 As3 166.2(2) . 1_556 yes
Er1 Ni3 Zr 123.92(4) 2_666 . yes
Er1 Ni3 Zr 123.92(4) 3_545 . yes
Zr Ni3 As1 62.80(13) . 3_655 yes
Zr Ni3 As3 166.2(2) 1_556 . yes
As3 Ni3 As3 113.9(3) . 1_556 yes
Er1 Ni3 As3 65.35(13) 2_666 . yes
Er1 Ni3 As3 65.35(13) 3_545 . yes
As1 Ni3 As3 109.98(5) 3_655 . yes
Zr Ni3 As3 79.88(9) 1_556 1_556 yes
Er1 Ni3 Zr 123.92(4) 2_666 1_556 yes
Er1 Ni3 Zr 123.92(4) 3_545 1_556 yes
Zr Ni3 As1 62.80(13) 1_556 3_655 yes
Er1 Ni3 As3 65.35(13) 2_666 1_556 yes
Er1 Ni3 As3 65.35(13) 3_545 1_556 yes
As1 Ni3 As3 109.98(5) 3_655 1_556 yes
Er1 Ni3 Er1 80.18(16) 2_666 3_545 yes
Er1 Ni3 As1 168.9(2) 2_666 3_655 yes
Er1 Ni3 As1 88.71(9) 3_545 3_655 yes
Er1 Ni4 As3 140.04(3) 1_454 . yes
Er1 Ni4 As3 140.04(3) 1_455 . yes
As3 Ni4 As3 120.00(7) . 2_555 yes
Er1 Ni4 As3 67.46(5) 2_665 . yes
Er1 Ni4 As3 67.46(5) 2_666 . yes
Er1 Ni4 As3 67.46(3) 3_544 . yes
Er1 Ni4 As3 67.46(3) 3_545 . yes
As3 Ni4 As3 120.00(4) . 3_555 yes
Er1 Ni4 Er1 79.91(4) 1_454 1_455 yes
Er1 Ni4 As3 67.46(5) 1_454 2_555 yes
Er1 Ni4 Er1 83.19(5) 1_454 2_665 yes
Er1 Ni4 Er1 134.93(5) 1_454 2_666 yes
Er1 Ni4 Er1 83.19(3) 1_454 3_544 yes
Er1 Ni4 Er1 134.93(3) 1_454 3_545 yes
Er1 Ni4 As3 67.46(3) 1_454 3_555 yes
Er1 Ni4 As3 67.46(5) 1_455 2_555 yes
Er1 Ni4 Er1 134.93(5) 1_455 2_665 yes
Er1 Ni4 Er1 83.19(5) 1_455 2_666 yes
Er1 Ni4 Er1 134.93(3) 1_455 3_544 yes
Er1 Ni4 Er1 83.19(3) 1_455 3_545 yes
Er1 Ni4 As3 67.46(3) 1_455 3_555 yes
Er1 Ni4 As3 140.04(3) 2_665 2_555 yes
Er1 Ni4 As3 140.04(3) 2_666 2_555 yes
Er1 Ni4 As3 67.46(6) 3_544 2_555 yes
Er1 Ni4 As3 67.46(6) 3_545 2_555 yes
As3 Ni4 As3 120.00(8) 2_555 3_555 yes
Er1 Ni4 Er1 79.91(4) 2_665 2_666 yes
Er1 Ni4 Er1 83.19(5) 2_665 3_544 yes
Er1 Ni4 Er1 134.93(6) 2_665 3_545 yes
Er1 Ni4 As3 67.46(6) 2_665 3_555 yes
Er1 Ni4 Er1 134.93(6) 2_666 3_544 yes
Er1 Ni4 Er1 83.19(5) 2_666 3_545 yes
Er1 Ni4 As3 67.46(6) 2_666 3_555 yes
Er1 Ni4 Er1 79.91(4) 3_544 3_545 yes
Er1 Ni4 As3 140.04(2) 3_544 3_555 yes
Er1 Ni4 As3 140.04(2) 3_545 3_555 yes

loop_
_geom_bond_atom_site_label_1
_geom_bond_atom_site_label_2
_geom_bond_distance
_geom_bond_site_symmetry_2
_geom_bond_publ_flag
Er1 As2 2.902(4) . yes
Er1 Ni2 3.092(3) . yes
Er1 As2 2.902(4) 1_556 yes
Er1 Ni2 3.092(3) 1_556 yes
Er1 Ni4 2.974(2) 1_655 yes
Er1 Ni4 2.974(2) 1_656 yes
Er1 As3 2.960(2) 2_655 yes
Er1 As3 2.960(2) 2_656 yes
Er1 Ni3 3.066(6) 2_656 yes
Er1 As3 2.960(2) 3_655 yes
Er1 Ni3 3.066(5) 3_655 yes
Er1 As3 2.960(2) 3_656 yes
Er2 As1 2.913(2) . yes
Er2 As1 2.913(2) 1_554 yes
Er2 As1 2.913(2) 2_565 yes
Er2 As1 2.913(2) 2_566 yes
Er2 As1 2.913(3) 3_664 yes
Er2 As1 2.913(3) 3_665 yes
Zr As2 2.664(5) . yes
Zr Ni3 2.792(5) . yes
Zr Ni3 2.792(5) 1_554 yes
Zr Ni1 2.944(4) 2_665 yes
Zr Ni2 2.791(5) 2_665 yes
Zr Ni1 2.944(4) 2_666 yes
Zr As1 2.738(3) 3_654 yes
Zr As1 2.738(3) 3_655 yes
As1 Ni3 2.428(8) 2_666 yes
As2 Ni2 2.300(4) . yes
As2 Ni1 2.477(3) 2_665 yes
As2 Ni1 2.477(3) 2_666 yes
As3 Ni3 2.279(4) . yes
As3 Ni4 2.243(3) . yes
As3 Ni3 2.279(4) 1_554 yes
As3 Ni2 2.398(4) 2_665 yes

loop_
_geom_torsion_atom_site_label_1
_geom_torsion_atom_site_label_2
_geom_torsion_atom_site_label_3
_geom_torsion_atom_site_label_4
_geom_torsion
_geom_torsion_publ_flag
Ni2 Er1 As2 Zr -106.62(8) no
Ni3 Zr As2 Er1 0.00 no
Ni3 Zr As2 Ni2 -90.00 no
As2 Zr Ni3 As3 -180.00(1) no
Zr As2 Ni2 Er1 136.17(5) no
Ni4 As3 Ni3 Zr 180.00 no
